data_4031451
loop_
_publ_author_name
'Fitch, A.N.'
'Barrett, S.A.'
'Fender, B.E.F.'
'Simon, A.'

_publ_section_title
;
 Nb6 I11, D Nb6 I11 and H Nb6 I11. A powdered neutron diffraction
 inelastic scattering study
;
_journal_name_full
;
Journal of the Chemical Society. Dalton Transactions, Inorganic Chemistry 
(1972-)
;
_journal_page_first 501
_journal_page_last 505
_journal_volume 1984
_journal_year 1984
_chemical_formula_sum 'D I11 Nb6'
_chemical_name_systematic 'Nb6 D I11'
_space_group_IT_number 33
_symmetry_space_group_name_Hall 'P -2n 2a'
_symmetry_space_group_name_H-M 'P 21 c n'
_cell_angle_alpha 90
_cell_angle_beta 90
_cell_angle_gamma 90
_cell_formula_units_Z 4
_cell_length_a 11.328
_cell_length_b 15.495
_cell_length_c 13.465
_cell_volume 2363.476
_citation_journal_id_ASTM JCDTBI
_cod_data_source_file Fitch_JCDTBI_1984_950.cif
_cod_data_source_block D1I11Nb6
_cod_original_sg_symbol_Hall 'P 2c -2n (z,y,-x)'
_cod_original_formula_sum 'D1 I11 Nb6'
_cod_database_code 4031451

loop_
_symmetry_equiv_pos_as_xyz
x,y,z
x+1/2,-y,-z
x+1/2,y+1/2,-z+1/2
x,-y+1/2,z+1/2

loop_
_atom_site_label
_atom_site_type_symbol
_atom_site_fract_x
_atom_site_fract_y
_atom_site_fract_z
_atom_site_occupancy
_atom_site_U_iso_or_equiv
I6 I-1 0.059 -0.223 0.234 1 0.0
D1 D-1 0.006 -0.006 0.267 1 0.0
Nb4 Nb+2 -0.147 0.061 0.172 1 0.0
Nb5 Nb+2 -0.078 0.057 0.369 1 0.0
I3 I-1 0.038 0.103 0.012 1 0.0
Nb6 Nb+2 0.07 -0.048 0.123 1 0.0
Nb3 Nb+2 0.126 -0.05 0.335 1 0.0
I5 I-1 -0.127 0.199 0.272 1 0.0
Nb2 Nb+2 -0.117 -0.101 0.271 1 0.0
I1 I-1 0.1594 0.112 0.421 1 0.0
I11 I-1 0.221 0.266 0.184 1 0.0
I4 I-1 -0.023 -0.103 0.467 1 0.0
I2 I-1 -0.153 -0.124 0.061 1 0.0
I9 I-1 -0.174 0.121 0.562 1 0.0
I10 I-1 0.166 -0.133 -0.048 1 0.0
I7 I-1 0.288 0.015 0.182 1 0.0
Nb1 Nb+2 0.092 0.112 0.208 1 0.0
I8 I-1 -0.32 0.02 0.314 1 0.0
